data_1536951
loop_
_publ_author_name
'Zaremba, V.'
'Kal'ichak, Ya.M.'
'Dubenskiy, V.'
'Rodewald, U.'
'Hoffmann, R.D.'
'Poettgen, R.'

_publ_section_title
;
 Complex Three-Dimensional Platinum-Indium Networks in the Ternary Indides
 Dy2Pt7In16 and Tb6Pt12In23
;
_journal_name_full 'Journal of Solid State Chemistry'
_journal_page_first 118
_journal_page_last 124
_journal_volume 169
_journal_year 2002
_chemical_formula_sum 'In23 Pt12 Tb6'
_chemical_name_systematic 'Tb6 Pt12 In23'
_space_group_IT_number 12
_symmetry_space_group_name_Hall '-C 2y'
_symmetry_space_group_name_H-M 'C 1 2/m 1'
_cell_angle_alpha 90
_cell_angle_beta 112.37
_cell_angle_gamma 90
_cell_formula_units_Z 2
_cell_length_a 28.346
_cell_length_b 4.4005
_cell_length_c 14.771
_cell_volume 1703.829
_citation_journal_id_ASTM JSSCBI
_cod_data_source_file Zaremba_JSSCBI_2002_697.cif
_cod_data_source_block In23Pt12Tb6
_cod_original_cell_volume 1703.828
_cod_database_code 1536951

loop_
_symmetry_equiv_pos_as_xyz
x,y,z
-x,y,-z
-x,-y,-z
x,-y,z
x+1/2,y+1/2,z
-x+1/2,y+1/2,-z
-x+1/2,-y+1/2,-z
x+1/2,-y+1/2,z

loop_
_atom_site_label
_atom_site_type_symbol
_atom_site_fract_x
_atom_site_fract_y
_atom_site_fract_z
_atom_site_occupancy
_atom_site_U_iso_or_equiv
Pt1 Pt 0.25299 0 0.36389 1 0.0
Pt5 Pt 0.96746 0 0.14225 1 0.0
In10 In 0.47123 0 0.82555 1 0.0
Tb2 Tb 0.82171 0 0.92201 1 0.0
In8 In 0.32641 0 0.28166 1 0.0
Tb3 Tb 0.8341 0 0.46938 1 0.0
Pt4 Pt 0.9007 0 0.36563 1 0.0
Tb1 Tb 0.45413 0 0.30114 1 0.0
In3 In 0 0 0.5 1 0.0
In2 In 0.71338 0 0.4345 1 0.0
In4 In 0.76219 0 0.08351 1 0.0
In12 In 0.72732 0 0.2445 1 0.0
In6 In 0.04543 0 0.33334 1 0.0
Pt2 Pt 0.38127 0 0.85045 1 0.0
In1 In 0.40793 0 0.04986 1 0.0
In11 In 0.42464 0 0.49405 1 0.0
Pt6 Pt 0.39081 0 0.64133 1 0.0
In9 In 0.87649 0 0.17059 1 0.0
In5 In 0.14577 0 0.27948 1 0.0
Pt3 Pt 0.32069 0 0.0894 1 0.0
In7 In 0.94389 0 0.93853 1 0.0
